data_7210994
loop_
_publ_author_name
'Hu, Fei-Long'
'Mi, Yan'
'Gu, Yun-Qiong'
'Zhu, Li-Gang'
'Yang, Sheng-Lan'
'Wei, Han'
'Lang, Jian-Ping'

_publ_section_title
;
 Structure diversities of ten entangled coordination polymers assembled
 from reactions of Co(ii) or Ni(ii) salts with 5-(pyridin-4-yl)isophthalic
 acid in the absence or presence of auxiliary N-donor ligands
;
_journal_issue 45
_journal_name_full CrystEngComm
_journal_page_first 9553
_journal_paper_doi 10.1039/c3ce41059e
_journal_volume 15
_journal_year 2013
_chemical_formula_sum 'C41 H0 Co N0 O0'
_chemical_formula_weight 551.34
_chemical_name_systematic
; 
 ? 
;
_space_group_IT_number 12
_symmetry_space_group_name_Hall '-C 2y'
_symmetry_space_group_name_H-M 'C 1 2/m 1'
_atom_sites_solution_hydrogens geom
_atom_sites_solution_primary direct
_atom_sites_solution_secondary difmap
_audit_creation_method SHELXL-97
_cell_angle_alpha 90.00
_cell_angle_beta 99.638(6)
_cell_angle_gamma 90.00
_cell_formula_units_Z 4
_cell_length_a 20.547(9)
_cell_length_b 9.966(5)
_cell_length_c 15.687(7)
_cell_measurement_temperature 293(2)
_cell_volume 3167(3)
_computing_structure_refinement 'SHELXL-97 (Sheldrick, 1997)'
_computing_structure_solution 'SHELXS-97 (Sheldrick, 1990)'
_diffrn_ambient_temperature 293(2)
_diffrn_measured_fraction_theta_full 0.996
_diffrn_measured_fraction_theta_max 0.996
_diffrn_radiation_monochromator graphite
_diffrn_radiation_source 'fine-focus sealed tube'
_diffrn_radiation_type MoK\a
_diffrn_radiation_wavelength 0.71073
_diffrn_reflns_av_R_equivalents 0.0554
_diffrn_reflns_av_sigmaI/netI 0.0670
_diffrn_reflns_limit_h_max 24
_diffrn_reflns_limit_h_min -22
_diffrn_reflns_limit_k_max 9
_diffrn_reflns_limit_k_min -11
_diffrn_reflns_limit_l_max 18
_diffrn_reflns_limit_l_min -18
_diffrn_reflns_number 9011
_diffrn_reflns_theta_full 25.00
_diffrn_reflns_theta_max 25.00
_diffrn_reflns_theta_min 2.01
_exptl_absorpt_coefficient_mu 0.566
_exptl_crystal_density_diffrn 1.156
_exptl_crystal_density_method 'not measured'
_exptl_crystal_F_000 1092
_refine_diff_density_max 0.805
_refine_diff_density_min -0.636
_refine_diff_density_rms 0.116
_refine_ls_extinction_method none
_refine_ls_goodness_of_fit_ref 1.077
_refine_ls_hydrogen_treatment mixed
_refine_ls_matrix_type full
_refine_ls_number_parameters 217
_refine_ls_number_reflns 2967
_refine_ls_number_restraints 534
_refine_ls_restrained_S_all 1.079
_refine_ls_R_factor_all 0.1095
_refine_ls_R_factor_gt 0.0788
_refine_ls_shift/su_max 0.175
_refine_ls_shift/su_mean 0.011
_refine_ls_structure_factor_coef Fsqd
_refine_ls_weighting_details 'calc w=1/[\s^2^(Fo^2^)+(0.1469P)^2^+7.9065P] where P=(Fo^2^+2Fc^2^)/3'
_refine_ls_weighting_scheme calc
_refine_ls_wR_factor_gt 0.2189
_refine_ls_wR_factor_ref 0.2438
_reflns_number_gt 2169
_reflns_number_total 2967
_reflns_threshold_expression >2sigma(I)
_cod_data_source_file c3ce41059e.txt
_cod_data_source_block 1
_cod_database_code 7210994

loop_
_symmetry_equiv_pos_as_xyz
'x, y, z'
'-x, y, -z'
'x+1/2, y+1/2, z'
'-x+1/2, y+1/2, -z'
'-x, -y, -z'
'x, -y, z'
'-x+1/2, -y+1/2, -z'
'x+1/2, -y+1/2, z'

loop_
_atom_site_label
_atom_site_type_symbol
_atom_site_fract_x
_atom_site_fract_y
_atom_site_fract_z
_atom_site_U_iso_or_equiv
_atom_site_adp_type
_atom_site_occupancy
_atom_site_symmetry_multiplicity
_atom_site_calc_flag
_atom_site_refinement_flags
_atom_site_disorder_assembly
_atom_site_disorder_group
Co1 Co 0.136790(9) 1.0000 -0.111151(13) 0.02483(5) Uani 1 2 d S . .
N1 N 0.14999(6) 1.0000 0.02928(9) 0.0354(4) Uani 1 2 d SU . .
N2 N 0.12392(7) 1.0000 0.74840(9) 0.0497(5) Uani 1 2 d SU . .
N3 N 0.12818(13) 1.0422(3) 0.43136(14) 0.0935(7) Uani 0.50 1 d PU . .
N4 N 0.11320(10) 1.0000 0.33998(11) 0.0877(6) Uani 1 2 d SU . .
N5 N 0.24286(6) 1.0000 -0.10707(8) 0.0306(3) Uani 1 2 d SU . .
O2 O 0.06030(5) 0.85866(10) -0.11219(6) 0.0581(3) Uani 1 1 d U . .
O3 O 0.15119(5) 0.75402(13) -0.11685(8) 0.0865(4) Uani 1 1 d U . .
O4 O 0.3388(3) 0.0000 0.6005(5) 0.529(2) Uani 1 2 d SU A 1
H4 H 0.3601 0.0683 0.6146 0.794 Uiso 0.50 1 d PR A 1
O4' O 0.3083(3) 0.0000 0.4769(5) 0.531(2) Uani 1 2 d SU B 2
H5B H 0.3204 0.0000 0.5178 0.797 Uiso 1 2 d SR B 2
H5 H 0.3024 -0.0775 0.4598 0.797 Uiso 0.50 1 d PR B 2
C1 C 0.09058(6) 0.75327(14) -0.11504(8) 0.0455(4) Uani 1 1 d U . .
C2 C 0.05479(5) 0.62066(12) -0.11620(7) 0.0344(3) Uani 1 1 d U . .
C3 C -0.01278(5) 0.62023(11) -0.11406(8) 0.0334(3) Uani 1 1 d U . .
H3 H -0.0350 0.7013 -0.1129 0.040 Uiso 1 1 calc R . .
C4 C -0.04753(7) 0.5000 -0.11365(10) 0.0307(4) Uani 1 2 d SU . .
C5 C -0.11902(7) 0.5000 -0.11075(10) 0.0309(4) Uani 1 2 d SU . .
C6 C -0.15466(6) 0.61404(14) -0.10764(12) 0.0684(5) Uani 1 1 d U . .
H6 H -0.1334 0.6966 -0.1062 0.082 Uiso 1 1 calc R . .
C7 C 0.08713(7) 0.5000 -0.11771(11) 0.0369(5) Uani 1 2 d SU . .
H7 H 0.1321 0.5000 -0.1198 0.044 Uiso 1 2 calc SR . .
C8 C 0.27792(6) 1.11012(15) -0.10659(13) 0.0742(6) Uani 1 1 d U . .
H8 H 0.2560 1.1916 -0.1055 0.089 Uiso 1 1 calc R . .
C9 C 0.09628(8) 1.0000 0.06724(11) 0.0448(5) Uani 1 2 d SU . .
H9 H 0.0553 1.0000 0.0315 0.054 Uiso 1 2 calc SR . .
C10 C 0.09702(9) 1.0000 0.15473(11) 0.0503(5) Uani 1 2 d SU . .
H10 H 0.0576 1.0000 0.1764 0.060 Uiso 1 2 calc SR . .
C11 C 0.15597(10) 1.0000 0.20987(12) 0.0624(6) Uani 1 2 d SU . .
C12 C 0.21341(11) 1.0000 0.17097(14) 0.0762(6) Uani 1 2 d SU . .
H12 H 0.2549 1.0000 0.2054 0.091 Uiso 1 2 calc SR . .
C13 C 0.20799(9) 1.0000 0.08325(13) 0.0589(5) Uani 1 2 d SU . .
H13 H 0.2465 1.0000 0.0595 0.071 Uiso 1 2 calc SR . .
C14 C 0.16178(12) 1.0000 0.30256(14) 0.0835(7) Uani 1 2 d SU . .
H14 H 0.2037 1.0000 0.3358 0.100 Uiso 1 2 calc SR . .
C15 C 0.10001(16) 1.0000 0.47285(16) 0.1035(7) Uani 1 2 d SU . .
H15 H 0.0530 1.0000 0.4478 0.124 Uiso 1 2 calc SR . .
C16 C 0.11013(14) 1.0000 0.56880(15) 0.0884(7) Uani 1 2 d SU . .
C17 C 0.0680(2) 0.9291(5) 0.6108(2) 0.1004(9) Uani 0.50 1 d PU . .
C18 C 0.07637(19) 0.9347(4) 0.7004(2) 0.0914(9) Uani 0.50 1 d PU . .
C20 C 0.15062(18) 0.9143(5) 0.6154(2) 0.0912(8) Uani 0.50 1 d PU . .
C21 C 0.15584(19) 1.0887(4) 0.7063(2) 0.0875(8) Uani 0.50 1 d PU . .

loop_
_atom_site_aniso_label
_atom_site_aniso_U_11
_atom_site_aniso_U_22
_atom_site_aniso_U_33
_atom_site_aniso_U_23
_atom_site_aniso_U_13
_atom_site_aniso_U_12
Co1 0.01672(8) 0.02391(9) 0.03531(9) 0.000 0.00851(7) 0.000
N1 0.0269(6) 0.0383(7) 0.0421(6) 0.000 0.0089(5) 0.000
N2 0.0475(7) 0.0715(10) 0.0325(6) 0.000 0.0137(6) 0.000
N3 0.1058(12) 0.1309(16) 0.0484(9) 0.0050(11) 0.0263(9) -0.0128(13)
N4 0.0848(10) 0.1403(13) 0.0400(8) 0.000 0.0162(8) 0.000
N5 0.0209(5) 0.0268(6) 0.0476(6) 0.000 0.0160(5) 0.000
O2 0.0683(5) 0.0417(5) 0.0645(5) -0.0028(4) 0.0118(4) -0.0246(4)
O3 0.0375(5) 0.0939(8) 0.1259(9) 0.0253(7) 0.0076(5) -0.0329(5)
O4 0.272(3) 0.965(4) 0.353(4) 0.000 0.061(3) 0.000
O4' 0.253(3) 0.976(5) 0.359(4) 0.000 0.035(4) 0.000
C1 0.0351(5) 0.0532(7) 0.0465(6) 0.0056(6) 0.0018(5) -0.0181(6)
C2 0.0217(5) 0.0361(6) 0.0456(6) 0.0033(5) 0.0061(4) -0.0079(5)
C3 0.0249(5) 0.0235(5) 0.0531(6) 0.0002(5) 0.0098(4) -0.0009(4)
C4 0.0173(6) 0.0303(7) 0.0459(7) 0.000 0.0093(5) 0.000
C5 0.0223(6) 0.0224(7) 0.0493(8) 0.000 0.0103(6) 0.000
C6 0.0279(6) 0.0282(7) 0.1528(12) 0.0042(8) 0.0256(7) -0.0034(5)
C7 0.0198(6) 0.0415(9) 0.0501(8) 0.000 0.0078(6) 0.000
C8 0.0238(5) 0.0380(7) 0.1643(14) -0.0055(9) 0.0262(7) 0.0051(6)
C9 0.0276(7) 0.0694(10) 0.0389(7) 0.000 0.0095(6) 0.000
C10 0.0363(7) 0.0752(11) 0.0416(8) 0.000 0.0133(6) 0.000
C11 0.0485(8) 0.1005(12) 0.0396(8) 0.000 0.0108(7) 0.000
C12 0.0456(9) 0.1313(14) 0.0498(9) 0.000 0.0020(8) 0.000
C13 0.0314(7) 0.0956(12) 0.0517(8) 0.000 0.0128(7) 0.000
C14 0.0681(10) 0.1359(13) 0.0465(9) 0.000 0.0098(9) 0.000
C15 0.1100(13) 0.1450(14) 0.0546(10) 0.000 0.0114(11) 0.000
C16 0.0951(12) 0.1264(13) 0.0439(9) 0.000 0.0120(9) 0.000
C17 0.1169(15) 0.1199(15) 0.0596(13) -0.0007(13) 0.0005(13) -0.0225(14)
C18 0.1046(15) 0.1123(16) 0.0525(12) -0.0008(13) -0.0006(13) -0.0243(14)
C20 0.0979(14) 0.1315(15) 0.0459(12) -0.0106(13) 0.0169(12) 0.0053(14)
C21 0.0986(14) 0.1214(16) 0.0423(12) 0.0091(13) 0.0111(12) -0.0202(14)

loop_
_atom_type_symbol
_atom_type_description
_atom_type_scat_dispersion_real
_atom_type_scat_dispersion_imag
_atom_type_scat_source
C C 0.0033 0.0016 'International Tables Vol C Tables 4.2.6.8 and 6.1.1.4'
H H 0.0000 0.0000 'International Tables Vol C Tables 4.2.6.8 and 6.1.1.4'
Co Co 0.3494 0.9721 'International Tables Vol C Tables 4.2.6.8 and 6.1.1.4'
N N 0.0061 0.0033 'International Tables Vol C Tables 4.2.6.8 and 6.1.1.4'
O O 0.0106 0.0060 'International Tables Vol C Tables 4.2.6.8 and 6.1.1.4'

loop_
_geom_angle_atom_site_label_1
_geom_angle_atom_site_label_2
_geom_angle_atom_site_label_3
_geom_angle
_geom_angle_site_symmetry_1
_geom_angle_site_symmetry_3
O2 Co1 O2 83.84(7) . 6_575
O2 Co1 N5 138.07(3) . .
O2 Co1 N5 138.07(3) 6_575 .
O2 Co1 N1 88.52(4) . .
O2 Co1 N1 88.52(4) 6_575 .
N5 Co1 N1 90.91(5) . .
O2 Co1 N2 91.61(4) . 1_554
O2 Co1 N2 91.61(4) 6_575 1_554
N5 Co1 N2 88.92(5) . 1_554
N1 Co1 N2 179.82(5) . 1_554
C9 N1 C13 115.50(15) . .
C9 N1 Co1 118.59(10) . .
C13 N1 Co1 125.91(12) . .
C18 N2 C18 59.9(4) . 6_575
C18 N2 C21 76.5(2) . 6_575
C18 N2 C21 115.3(2) 6_575 6_575
C18 N2 C21 115.3(2) . .
C18 N2 C21 76.5(2) 6_575 .
C21 N2 C21 82.7(4) 6_575 .
C18 N2 Co1 122.51(19) . 1_556
C18 N2 Co1 122.51(19) 6_575 1_556
C21 N2 Co1 120.85(16) 6_575 1_556
C21 N2 Co1 120.85(16) . 1_556
N3 N3 C15 65.9(2) 6_575 .
N3 N3 N4 73.45(13) 6_575 .
C15 N3 N4 116.7(3) . .
C14 N4 N3 114.0(2) . .
C14 N4 N3 114.0(2) . 6_575
N3 N4 N3 33.1(3) . 6_575
C8 N5 C8 113.52(15) 6_575 .
C8 N5 Co1 123.23(7) 6_575 .
C8 N5 Co1 123.23(7) . .
C1 O2 Co1 100.98(9) . .
H4 O4 H5B 108.9 . .
H5B O4' H5 109.6 . .
O2 C1 O3 120.62(13) . .
O2 C1 C2 120.07(11) . .
O3 C1 C2 119.31(13) . .
C7 C2 C3 118.90(11) . .
C7 C2 C1 121.94(11) . .
C3 C2 C1 119.14(10) . .
C2 C3 C4 121.00(11) . .
C2 C3 H3 119.5 . .
C4 C3 H3 119.5 . .
C3 C4 C3 118.35(14) . 6_565
C3 C4 C5 120.82(7) . .
C3 C4 C5 120.82(7) 6_565 .
C6 C5 C6 113.72(16) 6_565 .
C6 C5 C4 123.12(8) 6_565 .
C6 C5 C4 123.12(8) . .
C5 C6 C8 121.48(13) . 3_445
C5 C6 H6 119.3 . .
C8 C6 H6 119.3 3_445 .
C2 C7 C2 121.83(15) 6_565 .
C2 C7 H7 119.1 6_565 .
C2 C7 H7 119.1 . .
N5 C8 C6 124.84(13) . 3
N5 C8 H8 117.6 . .
C6 C8 H8 117.6 3 .
N1 C9 C10 125.03(15) . .
N1 C9 H9 117.5 . .
C10 C9 H9 117.5 . .
C11 C10 C9 119.63(18) . .
C11 C10 H10 120.2 . .
C9 C10 H10 120.2 . .
C10 C11 C12 116.22(18) . .
C10 C11 C14 123.7(2) . .
C12 C11 C14 120.08(18) . .
C13 C12 C11 120.15(18) . .
C13 C12 H12 119.9 . .
C11 C12 H12 119.9 . .
N1 C13 C12 123.48(18) . .
N1 C13 H13 118.3 . .
C12 C13 H13 118.3 . .
N4 C14 C11 122.8(2) . .
N4 C14 H14 118.6 . .
C11 C14 H14 118.6 . .
N3 C15 N3 48.2(4) 6_575 .
N3 C15 C16 130.0(3) 6_575 .
N3 C15 C16 130.0(3) . .
N3 C15 H15 111.6 6_575 .
N3 C15 H15 111.6 . .
C16 C15 H15 111.6 . .
C20 C16 C20 80.4(4) 6_575 .
C20 C16 C17 117.2(3) 6_575 .
C20 C16 C17 77.9(3) . .
C20 C16 C17 77.9(3) 6_575 6_575
C20 C16 C17 117.2(3) . 6_575
C17 C16 C17 62.2(4) . 6_575
C20 C16 C15 121.9(2) 6_575 .
C20 C16 C15 121.9(2) . .
C17 C16 C15 119.7(2) . .
C17 C16 C15 119.7(2) 6_575 .
C16 C17 C18 119.0(3) . .
C16 C17 C17 58.9(2) . 6_575
C18 C17 C17 87.7(3) . 6_575
C16 C17 C20 49.8(2) . .
C18 C17 C20 90.4(3) . .
C17 C17 C20 95.0(2) 6_575 .
C16 C17 C18 90.0(3) . 6_575
C18 C17 C18 42.1(3) . 6_575
C17 C17 C18 45.62(17) 6_575 6_575
C20 C17 C18 93.6(3) . 6_575
C18 C18 N2 60.03(18) 6_575 .
C18 C18 C17 92.3(3) 6_575 .
N2 C18 C17 124.0(4) . .
C18 C18 C21 98.2(2) 6_575 6_575
N2 C18 C21 52.7(2) . 6_575
C17 C18 C21 90.3(3) . 6_575
C18 C18 C17 45.62(17) 6_575 6_575
N2 C18 C17 92.1(3) . 6_575
C17 C18 C17 46.7(3) . 6_575
C21 C18 C17 96.2(3) 6_575 6_575
C16 C20 C21 120.4(4) . 6_575
C16 C20 C17 52.2(2) . .
C21 C20 C17 87.2(3) 6_575 .
C16 C20 C20 49.82(19) . 6_575
C21 C20 C20 91.2(3) 6_575 6_575
C17 C20 C20 85.0(2) . 6_575
N2 C21 C20 121.5(3) . 6_575
N2 C21 C18 50.8(2) . 6_575
C20 C21 C18 91.9(3) 6_575 6_575
N2 C21 C21 48.66(19) . 6_575
C20 C21 C21 88.8(3) 6_575 6_575
C18 C21 C21 81.8(2) 6_575 6_575

loop_
_geom_bond_atom_site_label_1
_geom_bond_atom_site_label_2
_geom_bond_distance
_geom_bond_site_symmetry_2
Co1 O2 2.1085(12) .
Co1 O2 2.1085(12) 6_575
Co1 N5 2.1696(15) .
Co1 N1 2.1740(17) .
Co1 N2 2.1747(17) 1_554
N1 C9 1.339(2) .
N1 C13 1.341(2) .
N2 C18 1.303(4) .
N2 C18 1.303(4) 6_575
N2 C21 1.339(4) 6_575
N2 C21 1.339(4) .
N2 Co1 2.1747(17) 1_556
N3 N3 0.841(7) 6_575
N3 C15 1.030(4) .
N3 N4 1.476(3) .
N4 C14 1.240(3) .
N4 N3 1.476(3) 6_575
N5 C8 1.3121(17) 6_575
N5 C8 1.3121(17) .
O2 C1 1.2253(17) .
O3 C1 1.2505(16) .
O4 H4 0.8200 .
O4 H5B 1.2883 .
O4' H5B 0.6485 .
O4' H5 0.8200 .
C1 C2 1.5111(19) .
C2 C7 1.3760(15) .
C2 C3 1.3944(16) .
C3 C4 1.3953(14) .
C3 H3 0.9300 .
C4 C3 1.3953(14) 6_565
C4 C5 1.477(2) .
C5 C6 1.3573(17) 6_565
C5 C6 1.3573(17) .
C6 C8 1.3887(19) 3_445
C6 H6 0.9300 .
C7 C2 1.3760(15) 6_565
C7 H7 0.9300 .
C8 C6 1.3887(19) 3
C8 H8 0.9300 .
C9 C10 1.370(3) .
C9 H9 0.9300 .
C10 C11 1.366(3) .
C10 H10 0.9300 .
C11 C12 1.416(3) .
C11 C14 1.439(3) .
C12 C13 1.362(3) .
C12 H12 0.9300 .
C13 H13 0.9300 .
C14 H14 0.9300 .
C15 N3 1.030(4) 6_575
C15 C16 1.485(3) .
C15 H15 0.9800 .
C16 C20 1.323(4) 6_575
C16 C20 1.323(4) .
C16 C17 1.369(5) .
C16 C17 1.369(5) 6_575
C17 C18 1.389(5) .
C17 C17 1.414(9) 6_575
C17 C20 1.694(6) .
C17 C18 1.941(6) 6_575
C18 C18 1.302(8) 6_575
C18 C21 1.636(6) 6_575
C18 C17 1.941(6) 6_575
C20 C21 1.413(4) 6_575
C20 C20 1.707(10) 6_575
C21 C20 1.413(4) 6_575
C21 C18 1.637(6) 6_575
C21 C21 1.769(9) 6_575

loop_
_geom_torsion_atom_site_label_1
_geom_torsion_atom_site_label_2
_geom_torsion_atom_site_label_3
_geom_torsion_atom_site_label_4
_geom_torsion
_geom_torsion_site_symmetry_1
_geom_torsion_site_symmetry_4
O2 Co1 N1 C9 -41.93(3) . .
O2 Co1 N1 C9 41.93(3) 6_575 .
N5 Co1 N1 C9 180.0 . .
N2 Co1 N1 C9 -180(6) 1_554 .
O2 Co1 N1 C13 138.07(3) . .
O2 Co1 N1 C13 -138.07(3) 6_575 .
N5 Co1 N1 C13 0.0 . .
N2 Co1 N1 C13 0(6) 1_554 .
N3 N3 N4 C14 -97.59(9) 6_575 .
C15 N3 N4 C14 -148.8(2) . .
C15 N3 N4 N3 -51.2(3) . 6_575
O2 Co1 N5 C8 1.91(17) . 6_575
O2 Co1 N5 C8 179.50(12) 6_575 6_575
N1 Co1 N5 C8 90.70(14) . 6_575
N2 Co1 N5 C8 -89.30(14) 1_554 6_575
O2 Co1 N5 C8 -179.50(12) . .
O2 Co1 N5 C8 -1.91(17) 6_575 .
N1 Co1 N5 C8 -90.70(14) . .
N2 Co1 N5 C8 89.30(14) 1_554 .
O2 Co1 O2 C1 177.59(6) 6_575 .
N5 Co1 O2 C1 -4.03(11) . .
N1 Co1 O2 C1 -93.74(8) . .
N2 Co1 O2 C1 86.15(8) 1_554 .
Co1 O2 C1 O3 -0.31(14) . .
Co1 O2 C1 C2 179.55(9) . .
O2 C1 C2 C7 -178.73(13) . .
O3 C1 C2 C7 1.13(19) . .
O2 C1 C2 C3 0.05(17) . .
O3 C1 C2 C3 179.92(12) . .
C7 C2 C3 C4 -0.15(19) . .
C1 C2 C3 C4 -178.97(12) . .
C2 C3 C4 C3 1.0(2) . 6_565
C2 C3 C4 C5 179.56(13) . .
C3 C4 C5 C6 -177.98(15) . 6_565
C3 C4 C5 C6 0.6(2) 6_565 6_565
C3 C4 C5 C6 -0.6(2) . .
C3 C4 C5 C6 177.98(15) 6_565 .
C6 C5 C6 C8 -3.6(3) 6_565 3_445
C4 C5 C6 C8 178.79(17) . 3_445
C3 C2 C7 C2 -0.7(2) . 6_565
C1 C2 C7 C2 178.06(10) . 6_565
C8 N5 C8 C6 1.5(3) 6_575 3
Co1 N5 C8 C6 -177.18(14) . 3
C13 N1 C9 C10 0.0 . .
Co1 N1 C9 C10 180.0 . .
N1 C9 C10 C11 0.0 . .
C9 C10 C11 C12 0.0 . .
C9 C10 C11 C14 180.0 . .
C10 C11 C12 C13 0.0 . .
C14 C11 C12 C13 180.0 . .
C9 N1 C13 C12 0.0 . .
Co1 N1 C13 C12 180.0 . .
C11 C12 C13 N1 0.0 . .
N3 N4 C14 C11 -161.84(15) . .
N3 N4 C14 C11 161.84(15) 6_575 .
C10 C11 C14 N4 0.0 . .
C12 C11 C14 N4 180.0 . .
N4 N3 C15 N3 55.0(3) . 6_575
N3 N3 C15 C16 112.0(3) 6_575 .
N4 N3 C15 C16 166.96(17) . .
N3 C15 C16 C20 81.6(4) 6_575 6_575
N3 C15 C16 C20 17.3(5) . 6_575
N3 C15 C16 C20 -17.3(5) 6_575 .
N3 C15 C16 C20 -81.6(4) . .
N3 C15 C16 C17 -111.4(4) 6_575 .
N3 C15 C16 C17 -175.7(4) . .
N3 C15 C16 C17 175.7(4) 6_575 6_575
N3 C15 C16 C17 111.4(4) . 6_575
C20 C16 C17 C18 -9.7(5) 6_575 .
C20 C16 C17 C18 62.7(4) . .
C17 C16 C17 C18 -67.2(4) 6_575 .
C15 C16 C17 C18 -177.3(3) . .
C20 C16 C17 C17 57.5(2) 6_575 6_575
C20 C16 C17 C17 129.9(2) . 6_575
C15 C16 C17 C17 -110.1(2) . 6_575
C20 C16 C17 C20 -72.4(4) 6_575 .
C17 C16 C17 C20 -129.9(2) 6_575 .
C15 C16 C17 C20 120.0(3) . .
C20 C16 C17 C18 22.3(3) 6_575 6_575
C20 C16 C17 C18 94.7(2) . 6_575
C17 C16 C17 C18 -35.2(2) 6_575 6_575
C15 C16 C17 C18 -145.30(19) . 6_575
C21 N2 C18 C18 -130.2(2) 6_575 6_575
C21 N2 C18 C18 -55.2(2) . 6_575
Co1 N2 C18 C18 111.6(2) 1_556 6_575
C18 N2 C18 C17 70.6(4) 6_575 .
C21 N2 C18 C17 -59.7(4) 6_575 .
C21 N2 C18 C17 15.4(5) . .
Co1 N2 C18 C17 -177.9(3) 1_556 .
C18 N2 C18 C21 130.2(2) 6_575 6_575
C21 N2 C18 C21 75.0(4) . 6_575
Co1 N2 C18 C21 -118.2(2) 1_556 6_575
C18 N2 C18 C17 34.0(3) 6_575 6_575
C21 N2 C18 C17 -96.2(3) 6_575 6_575
C21 N2 C18 C17 -21.1(3) . 6_575
Co1 N2 C18 C17 145.60(15) 1_556 6_575
C16 C17 C18 C18 52.2(3) . 6_575
C17 C17 C18 C18 0.000(2) 6_575 6_575
C20 C17 C18 C18 95.0(2) . 6_575
C16 C17 C18 N2 -2.7(6) . .
C17 C17 C18 N2 -54.8(4) 6_575 .
C20 C17 C18 N2 40.1(5) . .
C18 C17 C18 N2 -54.8(4) 6_575 .
C16 C17 C18 C21 -46.0(4) . 6_575
C17 C17 C18 C21 -98.2(2) 6_575 6_575
C20 C17 C18 C21 -3.3(3) . 6_575
C18 C17 C18 C21 -98.2(2) 6_575 6_575
C16 C17 C18 C17 52.2(3) . 6_575
C20 C17 C18 C17 95.0(2) . 6_575
C18 C17 C18 C17 0.000(3) 6_575 6_575
C20 C16 C20 C21 62.5(5) 6_575 6_575
C17 C16 C20 C21 -58.2(4) . 6_575
C17 C16 C20 C21 -8.5(5) 6_575 6_575
C15 C16 C20 C21 -175.8(3) . 6_575
C20 C16 C20 C17 120.7(3) 6_575 .
C17 C16 C20 C17 49.7(4) 6_575 .
C15 C16 C20 C17 -117.6(3) . .
C17 C16 C20 C20 -120.7(3) . 6_575
C17 C16 C20 C20 -71.0(3) 6_575 6_575
C15 C16 C20 C20 121.7(3) . 6_575
C18 C17 C20 C16 -129.0(4) . .
C17 C17 C20 C16 -41.26(18) 6_575 .
C18 C17 C20 C16 -87.0(3) 6_575 .
C16 C17 C20 C21 132.8(4) . 6_575
C18 C17 C20 C21 3.8(4) . 6_575
C17 C17 C20 C21 91.5(3) 6_575 6_575
C18 C17 C20 C21 45.8(3) 6_575 6_575
C16 C17 C20 C20 41.26(18) . 6_575
C18 C17 C20 C20 -87.7(3) . 6_575
C17 C17 C20 C20 0.0 6_575 6_575
C18 C17 C20 C20 -45.73(17) 6_575 6_575
C18 N2 C21 C20 -16.3(5) . 6_575
C18 N2 C21 C20 -63.2(4) 6_575 6_575
C21 N2 C21 C20 55.0(4) 6_575 6_575
Co1 N2 C21 C20 176.7(3) 1_556 6_575
C18 N2 C21 C18 46.9(3) . 6_575
C21 N2 C21 C18 118.3(2) 6_575 6_575
Co1 N2 C21 C18 -120.0(2) 1_556 6_575
C18 N2 C21 C21 -71.3(2) . 6_575
C18 N2 C21 C21 -118.3(2) 6_575 6_575
Co1 N2 C21 C21 121.7(2) 1_556 6_575
